data_7120145
loop_
_publ_author_name
'Li, Huihuang'
'Zhao, Yanwei'
'Ma, Liang'
'Ma, Meihua'
'Jiang, Jun'
'Wan, Xiaobing'

_publ_section_title
;
 Radical-carbene coupling reaction: Mn-catalyzed synthesis of indoles from
 aromatic amines and diazo compounds.
;
_journal_name_full 'Chemical communications (Cambridge, England)'
_journal_paper_doi 10.1039/c7cc02440a
_journal_year 2017
_chemical_formula_moiety 'C18 H17 N O2'
_chemical_formula_sum 'C18 H17 N O2'
_chemical_formula_weight 279.33
_chemical_name_systematic
; 
 ? 
;
_space_group_IT_number 19
_symmetry_cell_setting orthorhombic
_symmetry_space_group_name_Hall 'P 2ac 2ab'
_symmetry_space_group_name_H-M 'P 21 21 21'
_atom_sites_solution_hydrogens geom
_atom_sites_solution_primary direct
_atom_sites_solution_secondary difmap
_audit_creation_method SHELXL-97
_audit_update_record
;
2016-08-26 deposited with the CCDC.
2017-05-10 downloaded from the CCDC.
;
_cell_angle_alpha 90.00
_cell_angle_beta 90.00
_cell_angle_gamma 90.00
_cell_formula_units_Z 4
_cell_length_a 7.2650(3)
_cell_length_b 8.2770(5)
_cell_length_c 24.8418(14)
_cell_measurement_reflns_used 2144
_cell_measurement_temperature 293(2)
_cell_measurement_theta_max 25.3940
_cell_measurement_theta_min 3.4750
_cell_volume 1493.80(14)
_computing_cell_refinement
;
CrysAlisPro, Agilent Technologies,
Version 1.171.36.32 (release 02-08-2013 CrysAlis171 .NET)
(compiled Aug  2 2013,16:46:58)
;
_computing_data_collection
;
CrysAlisPro, Agilent Technologies,
Version 1.171.36.32 (release 02-08-2013 CrysAlis171 .NET)
(compiled Aug  2 2013,16:46:58)
;
_computing_data_reduction
;
CrysAlisPro, Agilent Technologies,
Version 1.171.36.32 (release 02-08-2013 CrysAlis171 .NET)
(compiled Aug  2 2013,16:46:58)
;
_computing_molecular_graphics 'Bruker SHELXTL'
_computing_publication_material
; 
O. V. Dolomanov, L. J. Bourhis, R. J. Gildea, J. A. K. Howard and H. Puschmann, 
OLEX2: a complete structure solution, refinement and analysis program. 
J. Appl. Cryst. (2009). 42, 339-341. 
;
_computing_structure_refinement 'SHELXL-97 (Sheldrick, 1997)'
_computing_structure_solution 'SHELXS-97 (Sheldrick, 1990)'
_diffrn_ambient_temperature 293(2)
_diffrn_detector_area_resol_mean 10.4471
_diffrn_measured_fraction_theta_full 0.999
_diffrn_measured_fraction_theta_max 0.999
_diffrn_measurement_device_type 'Xcalibur, Atlas, Gemini'
_diffrn_measurement_method '\w scans'
_diffrn_radiation_monochromator graphite
_diffrn_radiation_source 'fine-focus sealed tube'
_diffrn_radiation_type MoK\a
_diffrn_radiation_wavelength 0.71073
_diffrn_reflns_av_R_equivalents 0.0260
_diffrn_reflns_av_sigmaI/netI 0.0346
_diffrn_reflns_limit_h_max 8
_diffrn_reflns_limit_h_min -7
_diffrn_reflns_limit_k_max 9
_diffrn_reflns_limit_k_min -9
_diffrn_reflns_limit_l_max 26
_diffrn_reflns_limit_l_min -29
_diffrn_reflns_number 5363
_diffrn_reflns_theta_full 25.00
_diffrn_reflns_theta_max 25.00
_diffrn_reflns_theta_min 2.92
_exptl_absorpt_coefficient_mu 0.081
_exptl_absorpt_correction_T_max 1.00000
_exptl_absorpt_correction_T_min 0.80108
_exptl_absorpt_correction_type multi-scan
_exptl_crystal_colour 'clear light yellow'
_exptl_crystal_density_diffrn 1.242
_exptl_crystal_density_method 'not measured'
_exptl_crystal_description plate
_exptl_crystal_F_000 592
_exptl_crystal_size_max 0.7500
_exptl_crystal_size_mid 0.6500
_exptl_crystal_size_min 0.3000
_refine_diff_density_max 0.130
_refine_diff_density_min -0.193
_refine_diff_density_rms 0.040
_refine_ls_abs_structure_details 'Flack H D (1983), Acta Cryst. A39, 876-881'
_refine_ls_abs_structure_Flack 1.2(14)
_refine_ls_extinction_method none
_refine_ls_goodness_of_fit_ref 1.048
_refine_ls_hydrogen_treatment constr
_refine_ls_matrix_type full
_refine_ls_number_parameters 192
_refine_ls_number_reflns 2503
_refine_ls_number_restraints 0
_refine_ls_restrained_S_all 1.048
_refine_ls_R_factor_all 0.0516
_refine_ls_R_factor_gt 0.0398
_refine_ls_shift/su_max 0.000
_refine_ls_shift/su_mean 0.000
_refine_ls_structure_factor_coef Fsqd
_refine_ls_weighting_details 'calc w=1/[\s^2^(Fo^2^)+(0.0477P)^2^+0.0000P] where P=(Fo^2^+2Fc^2^)/3'
_refine_ls_weighting_scheme calc
_refine_ls_wR_factor_gt 0.0870
_refine_ls_wR_factor_ref 0.0925
_reflns_number_gt 2098
_reflns_number_total 2503
_reflns_threshold_expression >2sigma(I)
_cod_data_source_file c7cc02440a2.cif
_cod_data_source_block hh
_cod_database_code 7120145

loop_
_symmetry_equiv_pos_as_xyz
'x, y, z'
'-x+1/2, -y, z+1/2'
'-x, y+1/2, -z+1/2'
'x+1/2, -y+1/2, -z'

loop_
_atom_site_label
_atom_site_type_symbol
_atom_site_fract_x
_atom_site_fract_y
_atom_site_fract_z
_atom_site_U_iso_or_equiv
_atom_site_adp_type
_atom_site_occupancy
_atom_site_symmetry_multiplicity
_atom_site_calc_flag
_atom_site_refinement_flags
O2 O 0.60627(18) -0.06410(17) 0.13658(5) 0.0553(4) Uani 1 1 d .
N1 N 0.1916(2) 0.31542(18) 0.08517(6) 0.0457(4) Uani 1 1 d .
C7 C 0.3066(2) 0.0629(2) 0.07614(7) 0.0401(4) Uani 1 1 d .
C2 C 0.4054(2) 0.1477(2) 0.11781(7) 0.0413(4) Uani 1 1 d .
C12 C 0.1723(2) 0.1712(2) 0.05711(7) 0.0430(4) Uani 1 1 d .
C3 C 0.3300(2) 0.3002(2) 0.12189(7) 0.0433(4) Uani 1 1 d .
O1 O 0.61796(19) 0.15250(18) 0.19046(6) 0.0683(5) Uani 1 1 d .
C1 C 0.5513(2) 0.0867(2) 0.15221(8) 0.0440(5) Uani 1 1 d .
C8 C 0.3151(3) -0.0915(2) 0.05295(8) 0.0488(5) Uani 1 1 d .
H8 H 0.4028 -0.1659 0.0644 0.059 Uiso 1 1 calc R
C13 C 0.7452(3) -0.1368(2) 0.16798(8) 0.0463(5) Uani 1 1 d .
C5 C 0.0635(3) 0.4505(3) 0.08028(10) 0.0592(6) Uani 1 1 d .
H5A H 0.0289 0.4632 0.0428 0.071 Uiso 1 1 calc R
H5B H 0.1245 0.5490 0.0917 0.071 Uiso 1 1 calc R
C11 C 0.0482(3) 0.1313(3) 0.01713(9) 0.0570(5) Uani 1 1 d .
H11 H -0.0401 0.2046 0.0053 0.068 Uiso 1 1 calc R
C14 C 0.6964(3) -0.2328(3) 0.21011(9) 0.0589(6) Uani 1 1 d .
H14 H 0.5730 -0.2475 0.2188 0.071 Uiso 1 1 calc R
C9 C 0.1918(3) -0.1312(3) 0.01306(8) 0.0600(6) Uani 1 1 d .
H9 H 0.1966 -0.2334 -0.0024 0.072 Uiso 1 1 calc R
C4 C 0.3828(3) 0.4376(3) 0.15733(9) 0.0586(5) Uani 1 1 d .
H4A H 0.4079 0.5311 0.1357 0.088 Uiso 1 1 calc R
H4B H 0.4909 0.4093 0.1775 0.088 Uiso 1 1 calc R
H4C H 0.2837 0.4610 0.1817 0.088 Uiso 1 1 calc R
C10 C 0.0604(3) -0.0216(3) -0.00461(9) 0.0643(6) Uani 1 1 d .
H10 H -0.0210 -0.0519 -0.0317 0.077 Uiso 1 1 calc R
C18 C 0.9256(3) -0.1149(3) 0.15382(9) 0.0588(6) Uani 1 1 d .
H18 H 0.9564 -0.0506 0.1245 0.071 Uiso 1 1 calc R
C15 C 0.8314(3) -0.3075(3) 0.23970(9) 0.0729(7) Uani 1 1 d .
H15 H 0.7996 -0.3737 0.2685 0.087 Uiso 1 1 calc R
C16 C 1.0148(3) -0.2843(3) 0.22668(9) 0.0679(7) Uani 1 1 d .
H16 H 1.1067 -0.3331 0.2471 0.081 Uiso 1 1 calc R
C6 C -0.1079(3) 0.4261(3) 0.11372(11) 0.0799(7) Uani 1 1 d .
H6A H -0.1714 0.3311 0.1016 0.120 Uiso 1 1 calc R
H6B H -0.1869 0.5184 0.1100 0.120 Uiso 1 1 calc R
H6C H -0.0742 0.4132 0.1509 0.120 Uiso 1 1 calc R
C17 C 1.0602(3) -0.1890(3) 0.18355(10) 0.0678(6) Uani 1 1 d .
H17 H 1.1833 -0.1746 0.1744 0.081 Uiso 1 1 calc R

loop_
_atom_site_aniso_label
_atom_site_aniso_U_11
_atom_site_aniso_U_22
_atom_site_aniso_U_33
_atom_site_aniso_U_23
_atom_site_aniso_U_13
_atom_site_aniso_U_12
O2 0.0577(7) 0.0526(8) 0.0557(8) -0.0092(7) -0.0170(7) 0.0189(7)
N1 0.0423(8) 0.0414(9) 0.0533(9) 0.0062(8) -0.0016(8) 0.0036(7)
C7 0.0376(8) 0.0423(10) 0.0404(10) 0.0056(8) 0.0027(8) -0.0002(8)
C2 0.0388(9) 0.0412(10) 0.0441(10) 0.0007(8) 0.0013(8) 0.0017(9)
C12 0.0391(9) 0.0440(11) 0.0461(10) 0.0079(9) 0.0000(9) -0.0011(9)
C3 0.0386(9) 0.0426(11) 0.0487(10) 0.0023(9) 0.0029(9) 0.0008(9)
O1 0.0693(9) 0.0624(9) 0.0733(10) -0.0212(8) -0.0276(8) 0.0171(8)
C1 0.0387(9) 0.0461(11) 0.0470(11) -0.0040(9) -0.0019(9) 0.0030(9)
C8 0.0521(10) 0.0460(11) 0.0482(10) 0.0011(9) -0.0033(10) 0.0031(9)
C13 0.0475(10) 0.0448(11) 0.0465(11) -0.0053(9) -0.0072(8) 0.0106(10)
C5 0.0589(12) 0.0459(11) 0.0728(14) 0.0088(11) -0.0050(11) 0.0128(10)
C11 0.0556(11) 0.0595(13) 0.0559(12) 0.0108(11) -0.0137(10) 0.0021(11)
C14 0.0533(11) 0.0657(14) 0.0577(13) 0.0037(11) 0.0035(11) 0.0086(11)
C9 0.0716(13) 0.0519(12) 0.0563(12) -0.0033(11) -0.0118(12) -0.0021(12)
C4 0.0643(12) 0.0469(12) 0.0645(13) -0.0052(10) -0.0017(11) 0.0058(11)
C10 0.0721(14) 0.0668(15) 0.0541(13) 0.0029(11) -0.0187(11) -0.0092(13)
C18 0.0520(12) 0.0562(13) 0.0682(14) 0.0059(11) -0.0006(10) 0.0064(10)
C15 0.0930(16) 0.0744(16) 0.0513(13) 0.0110(12) 0.0000(13) 0.0265(15)
C16 0.0701(15) 0.0714(16) 0.0621(15) -0.0097(12) -0.0215(12) 0.0313(13)
C6 0.0560(12) 0.0863(18) 0.0975(18) -0.0080(15) 0.0085(13) 0.0161(14)
C17 0.0479(11) 0.0672(15) 0.0884(17) -0.0092(14) -0.0103(12) 0.0095(12)

loop_
_atom_type_symbol
_atom_type_description
_atom_type_scat_dispersion_real
_atom_type_scat_dispersion_imag
_atom_type_scat_source
C C 0.0033 0.0016 'International Tables Vol C Tables 4.2.6.8 and 6.1.1.4'
H H 0.0000 0.0000 'International Tables Vol C Tables 4.2.6.8 and 6.1.1.4'
N N 0.0061 0.0033 'International Tables Vol C Tables 4.2.6.8 and 6.1.1.4'
O O 0.0106 0.0060 'International Tables Vol C Tables 4.2.6.8 and 6.1.1.4'

loop_
_geom_angle_atom_site_label_1
_geom_angle_atom_site_label_2
_geom_angle_atom_site_label_3
_geom_angle
C1 O2 C13 116.18(14)
C3 N1 C12 109.34(14)
C3 N1 C5 126.62(17)
C12 N1 C5 123.48(16)
C8 C7 C12 118.19(17)
C8 C7 C2 135.74(17)
C12 C7 C2 106.06(16)
C3 C2 C7 107.51(16)
C3 C2 C1 124.37(17)
C7 C2 C1 128.05(17)
C11 C12 N1 129.21(18)
C11 C12 C7 122.84(18)
N1 C12 C7 107.95(15)
N1 C3 C2 109.12(16)
N1 C3 C4 121.03(17)
C2 C3 C4 129.82(17)
O1 C1 O2 121.54(17)
O1 C1 C2 127.13(18)
O2 C1 C2 111.31(16)
C9 C8 C7 118.98(19)
C14 C13 C18 121.62(19)
C14 C13 O2 119.20(17)
C18 C13 O2 119.12(18)
N1 C5 C6 112.18(17)
C10 C11 C12 117.32(19)
C13 C14 C15 119.28(19)
C8 C9 C10 121.3(2)
C11 C10 C9 121.3(2)
C13 C18 C17 119.0(2)
C14 C15 C16 120.0(2)
C17 C16 C15 119.6(2)
C16 C17 C18 120.5(2)

loop_
_geom_bond_atom_site_label_1
_geom_bond_atom_site_label_2
_geom_bond_distance
O2 C1 1.367(2)
O2 C13 1.410(2)
N1 C3 1.363(2)
N1 C12 1.390(3)
N1 C5 1.460(2)
C7 C8 1.404(3)
C7 C12 1.407(2)
C7 C2 1.442(2)
C2 C3 1.380(3)
C2 C1 1.453(3)
C12 C11 1.381(3)
C3 C4 1.488(3)
O1 C1 1.197(2)
C8 C9 1.375(3)
C13 C14 1.361(3)
C13 C18 1.369(3)
C5 C6 1.510(3)
C11 C10 1.378(3)
C14 C15 1.373(3)
C9 C10 1.388(3)
C18 C17 1.371(3)
C15 C16 1.385(3)
C16 C17 1.371(3)
